data_4111461
loop_
_publ_author_name
'Hegui Gong'
'Michael J. Krische'

_publ_section_title
;
 Duplex Molecular Strands Based on the 3,6-Diaminopyridazine Hydrogen
 Bonding Motif: Amplifying Small-Molecule Self-Assembly Preferences
 through Preorganization and Iterative Arrangement of Binding Residues
;
_journal_name_full 'Journal of the American Chemical Society'
_journal_page_first 1719
_journal_page_last 1725
_journal_paper_doi 10.1021/ja044566p
_journal_volume 127
_journal_year 2005
_chemical_formula_sum 'C70 H84 N16 O4'
_chemical_formula_weight 1213.53
_chemical_name_systematic
; 
 ? 
;
_space_group_IT_number 14
_symmetry_cell_setting monoclinic
_symmetry_space_group_name_Hall '-P 2ybc'
_symmetry_space_group_name_H-M 'P 1 21/c 1'
_atom_sites_solution_hydrogens geom
_atom_sites_solution_primary direct
_atom_sites_solution_secondary difmap
_audit_creation_method SHELXL-97
_cell_angle_alpha 90.00
_cell_angle_beta 97.685(2)
_cell_angle_gamma 90.00
_cell_formula_units_Z 2
_cell_length_a 20.6093(9)
_cell_length_b 9.6923(4)
_cell_length_c 16.0710(6)
_cell_measurement_temperature 153(2)
_cell_volume 3181.4(2)
_computing_cell_refinement HKL2000
_computing_data_collection 'Collect, Bruker-Nonius AXS'
_computing_data_reduction HKL2000
_computing_molecular_graphics 'SHELXTL-Plus, (Sheldrick, 1998)'
_computing_structure_refinement 'SHELXL-97 (Sheldrick, 1997)'
_computing_structure_solution 'SHELXS-97 (Sheldrick, 1990)'
_diffrn_ambient_temperature 153(2)
_diffrn_measured_fraction_theta_full 0.998
_diffrn_measured_fraction_theta_max 0.998
_diffrn_measurement_device_type 'Nonius Kappa CCD'
_diffrn_measurement_method \w-scans
_diffrn_radiation_monochromator graphite
_diffrn_radiation_source 'fine-focus sealed tube'
_diffrn_radiation_type MoK\a
_diffrn_radiation_wavelength 0.71073
_diffrn_reflns_av_R_equivalents 0.0000
_diffrn_reflns_av_sigmaI/netI 0.1206
_diffrn_reflns_limit_h_max 22
_diffrn_reflns_limit_h_min -22
_diffrn_reflns_limit_k_max 10
_diffrn_reflns_limit_k_min -10
_diffrn_reflns_limit_l_max 17
_diffrn_reflns_limit_l_min -17
_diffrn_reflns_number 4156
_diffrn_reflns_theta_full 22.50
_diffrn_reflns_theta_max 22.50
_diffrn_reflns_theta_min 2.90
_exptl_absorpt_coefficient_mu 0.082
_exptl_absorpt_correction_type none
_exptl_crystal_colour colorless
_exptl_crystal_density_diffrn 1.267
_exptl_crystal_description plates
_exptl_crystal_F_000 1296
_exptl_crystal_size_max 0.27
_exptl_crystal_size_mid 0.10
_exptl_crystal_size_min 0.04
_refine_diff_density_max 0.571
_refine_diff_density_min -0.437
_refine_diff_density_rms 0.091
_refine_ls_extinction_coef 0.0012(5)
_refine_ls_extinction_expression Fc^*^=kFc[1+0.001xFc^2^\l^3^/sin(2\q)]^-1/4^
_refine_ls_extinction_method SHELXL
_refine_ls_goodness_of_fit_ref 2.202
_refine_ls_hydrogen_treatment mixed
_refine_ls_matrix_type full
_refine_ls_number_parameters 408
_refine_ls_number_reflns 4156
_refine_ls_number_restraints 270
_refine_ls_restrained_S_all 2.175
_refine_ls_R_factor_all 0.2277
_refine_ls_R_factor_gt 0.1532
_refine_ls_shift/su_max 0.017
_refine_ls_shift/su_mean 0.002
_refine_ls_structure_factor_coef Fsqd
_refine_ls_weighting_details 'calc w=1/[\s^2^(Fo^2^)+(0.0200P)^2^+0.0000P] where P=(Fo^2^+2Fc^2^)/3'
_refine_ls_weighting_scheme calc
_refine_ls_wR_factor_gt 0.1801
_refine_ls_wR_factor_ref 0.2088
_reflns_number_gt 2886
_reflns_number_total 4156
_reflns_threshold_expression >2sigma(I)
_cod_data_source_file ja044566psi20040908_013111.cif
_cod_data_source_block pyrdfull
_cod_database_code 4111461

loop_
_symmetry_equiv_pos_as_xyz
'x, y, z'
'-x, y+1/2, -z+1/2'
'-x, -y, -z'
'x, -y-1/2, z-1/2'

loop_
_atom_site_label
_atom_site_type_symbol
_atom_site_fract_x
_atom_site_fract_y
_atom_site_fract_z
_atom_site_U_iso_or_equiv
_atom_site_adp_type
_atom_site_occupancy
_atom_site_symmetry_multiplicity
_atom_site_calc_flag
_atom_site_refinement_flags
C1 C 0.0320(4) 0.7730(8) 1.3009(5) 0.050(3) Uani 1 1 d U
H1A H 0.0429 0.6793 1.3163 0.075 Uiso 1 1 d R
H1B H 0.0084 0.7752 1.2452 0.075 Uiso 1 1 d R
H1C H 0.0052 0.8113 1.3396 0.075 Uiso 1 1 d R
C2 C 0.0744(4) 1.0074(7) 1.2823(5) 0.047(3) Uani 1 1 d U
H2A H 0.0474 1.0422 1.3218 0.071 Uiso 1 1 d R
H2B H 0.0505 1.0097 1.2269 0.071 Uiso 1 1 d R
H2C H 0.1129 1.0637 1.2840 0.071 Uiso 1 1 d R
C3 C 0.1331(4) 0.8504(8) 1.3927(5) 0.043(2) Uani 1 1 d U
H3A H 0.1446 0.7567 1.4073 0.065 Uiso 1 1 d R
H3B H 0.1068 0.8874 1.4324 0.065 Uiso 1 1 d R
H3C H 0.1722 0.9044 1.3936 0.065 Uiso 1 1 d R
C4 C 0.0946(4) 0.8579(7) 1.3038(5) 0.030(2) Uani 1 1 d U
C5 C 0.1384(4) 0.8070(8) 1.2396(5) 0.032(2) Uani 1 1 d U
C6 C 0.1946(4) 0.8776(7) 1.2311(5) 0.034(2) Uani 1 1 d U
H6 H 0.2069 0.9554 1.2667 0.040 Uiso 1 1 d R
C7 C 0.2347(4) 0.8376(7) 1.1710(5) 0.034(2) Uani 1 1 d U
H7 H 0.2737 0.8891 1.1654 0.040 Uiso 1 1 d R
C8 C 0.2180(4) 0.7252(8) 1.1200(5) 0.030(2) Uani 1 1 d U
C9 C 0.1633(4) 0.6499(7) 1.1303(5) 0.031(2) Uani 1 1 d U
H9 H 0.1532 0.5677 1.0978 0.037 Uiso 1 1 d R
C10 C 0.1219(4) 0.6898(7) 1.1883(4) 0.031(2) Uani 1 1 d U
H10 H 0.0825 0.6392 1.1928 0.037 Uiso 1 1 d R
C11 C 0.2575(4) 0.6811(8) 1.0532(5) 0.033(2) Uani 1 1 d U
O12 O 0.2659(3) 0.5603(5) 1.0367(3) 0.0398(16) Uani 1 1 d U
N13 N 0.2816(3) 0.7884(6) 1.0101(4) 0.040(2) Uani 1 1 d U
H13 H 0.2750 0.8743 1.0286 0.048 Uiso 1 1 d R
C14 C 0.3145(4) 0.7761(8) 0.9387(5) 0.033(2) Uani 1 1 d U
N15 N 0.3109(3) 0.8882(6) 0.8934(4) 0.0383(19) Uani 1 1 d U
N16 N 0.3411(3) 0.8925(6) 0.8232(4) 0.040(2) Uani 1 1 d U
C17 C 0.3756(4) 0.7812(8) 0.8028(5) 0.039(2) Uani 1 1 d U
C18 C 0.3802(5) 0.6626(8) 0.8507(5) 0.048(3) Uani 1 1 d U
H18 H 0.4042 0.5840 0.8350 0.058 Uiso 1 1 d R
C19 C 0.3495(4) 0.6590(8) 0.9206(5) 0.042(2) Uani 1 1 d U
H19 H 0.3515 0.5786 0.9557 0.050 Uiso 1 1 d R
N20 N 0.4024(4) 0.7958(7) 0.7319(5) 0.065(3) Uani 1 1 d U
H20 H 0.3862 0.8601 0.6944 0.078 Uiso 1 1 d R
C21 C 0.4598(6) 0.7099(9) 0.7129(6) 0.077(4) Uani 1 1 d U
H21 H 0.4715 0.6390 0.7538 0.093 Uiso 1 1 d R
C22 C 0.5188(5) 0.8009(10) 0.6978(6) 0.062(3) Uani 1 1 d U
H22A H 0.5057 0.8945 0.6857 0.074 Uiso 1 1 d R
H22B H 0.5522 0.8000 0.7455 0.074 Uiso 1 1 d R
C23 C 0.5437(6) 0.7349(10) 0.6247(8) 0.087(4) Uani 1 1 d U
H23 H 0.5893 0.7130 0.6386 0.105 Uiso 1 1 d R
C24 C 0.5086(7) 0.6200(16) 0.6019(9) 0.145(6) Uani 1 1 d U
H24A H 0.5272 0.5433 0.6346 0.174 Uiso 1 1 d R
H24B H 0.5070 0.5988 0.5434 0.174 Uiso 1 1 d R
C25 C 0.4406(6) 0.6532(12) 0.6247(9) 0.115(5) Uani 1 1 d U
H25A H 0.4192 0.7213 0.5873 0.138 Uiso 1 1 d R
H25B H 0.4131 0.5733 0.6249 0.138 Uiso 1 1 d R
N26 N 0.5336(4) 0.8289(7) 0.5434(5) 0.069(3) Uani 1 1 d U
H26 H 0.5000 0.8891 0.5374 0.083 Uiso 1 1 d R
C27 C 0.5728(5) 0.8232(8) 0.4829(5) 0.041(3) Uani 1 1 d U
N28 N 0.5661(3) 0.9283(6) 0.4278(4) 0.039(2) Uani 1 1 d U
N29 N 0.6025(3) 0.9312(6) 0.3641(4) 0.0350(19) Uani 1 1 d U
C30 C 0.6455(4) 0.8336(8) 0.3576(5) 0.031(2) Uani 1 1 d U
C31 C 0.6550(4) 0.7218(7) 0.4145(5) 0.033(2) Uani 1 1 d U
H31 H 0.6868 0.6515 0.4079 0.039 Uiso 1 1 d R
C32 C 0.6176(4) 0.7165(8) 0.4767(5) 0.034(2) Uani 1 1 d U
H32 H 0.6220 0.6422 0.5166 0.041 Uiso 1 1 d R
N33 N 0.6838(3) 0.8482(6) 0.2915(4) 0.0353(19) Uani 1 1 d U
H33 H 0.6941 0.9343 0.2770 0.042 Uiso 1 1 d R
C34 C 0.7075(4) 0.7416(8) 0.2490(5) 0.034(2) Uani 1 1 d U
O35 O 0.6931(3) 0.6215(5) 0.2643(3) 0.0374(15) Uani 1 1 d U
C36 C 0.7508(4) 0.7739(7) 0.1869(5) 0.025(2) Uani 1 1 d U
C37 C 0.7919(4) 0.8892(8) 0.1923(5) 0.037(2) Uani 1 1 d U
H37 H 0.7918 0.9534 0.2377 0.044 Uiso 1 1 d R
C38 C 0.8329(4) 0.9116(7) 0.1318(5) 0.038(2) Uani 1 1 d U
H38 H 0.8615 0.9900 0.1375 0.045 Uiso 1 1 d R
C39 C 0.8349(4) 0.8237(7) 0.0647(5) 0.028(2) Uani 1 1 d U
C40 C 0.7934(4) 0.7089(7) 0.0598(5) 0.034(2) Uani 1 1 d U
H40 H 0.7940 0.6442 0.0147 0.040 Uiso 1 1 d R
C41 C 0.7534(4) 0.6848(7) 0.1196(4) 0.028(2) Uani 1 1 d U
H41 H 0.7258 0.6046 0.1138 0.034 Uiso 1 1 d R
C42 C 0.8833(4) 0.8437(8) -0.0016(5) 0.031(2) Uani 1 1 d U
C43 C 0.8506(4) 0.8014(8) -0.0880(5) 0.048(3) Uani 1 1 d U
H43A H 0.8130 0.8584 -0.1048 0.072 Uiso 1 1 d R
H43B H 0.8371 0.7067 -0.0862 0.072 Uiso 1 1 d R
H43C H 0.8812 0.8113 -0.1277 0.072 Uiso 1 1 d R
C44 C 0.9051(4) 0.9928(7) -0.0055(5) 0.046(3) Uani 1 1 d U
H44A H 0.8676 1.0506 -0.0212 0.069 Uiso 1 1 d R
H44B H 0.9347 1.0014 -0.0465 0.069 Uiso 1 1 d R
H44C H 0.9267 1.0207 0.0484 0.069 Uiso 1 1 d R
C45 C 0.9429(4) 0.7514(9) 0.0246(5) 0.051(3) Uani 1 1 d U
H45A H 0.9631 0.7765 0.0798 0.077 Uiso 1 1 d R
H45B H 0.9739 0.7624 -0.0146 0.077 Uiso 1 1 d R
H45C H 0.9290 0.6569 0.0247 0.077 Uiso 1 1 d R

loop_
_atom_site_aniso_label
_atom_site_aniso_U_11
_atom_site_aniso_U_22
_atom_site_aniso_U_33
_atom_site_aniso_U_23
_atom_site_aniso_U_13
_atom_site_aniso_U_12
C1 0.042(6) 0.072(6) 0.039(6) 0.004(5) 0.011(5) -0.001(5)
C2 0.069(7) 0.049(5) 0.026(5) -0.002(4) 0.011(5) 0.013(5)
C3 0.054(7) 0.055(5) 0.020(5) 0.001(4) 0.005(4) -0.005(5)
C4 0.031(6) 0.030(5) 0.030(5) -0.003(4) 0.005(4) -0.003(4)
C5 0.043(6) 0.023(4) 0.027(5) 0.009(4) 0.000(4) 0.005(4)
C6 0.050(7) 0.020(4) 0.031(5) -0.007(4) 0.003(5) -0.005(5)
C7 0.042(6) 0.025(4) 0.038(5) -0.007(4) 0.019(5) -0.001(4)
C8 0.038(6) 0.028(5) 0.024(5) 0.000(4) 0.004(4) 0.000(4)
C9 0.039(6) 0.022(4) 0.032(5) -0.003(4) 0.005(4) -0.008(4)
C10 0.048(6) 0.030(5) 0.014(5) 0.007(4) -0.001(4) 0.002(4)
C11 0.040(6) 0.032(5) 0.027(5) 0.003(5) 0.003(4) -0.002(4)
O12 0.051(5) 0.025(3) 0.045(4) 0.000(3) 0.015(3) -0.001(3)
N13 0.064(6) 0.029(4) 0.031(4) 0.004(3) 0.020(4) -0.002(4)
C14 0.032(6) 0.021(4) 0.047(6) -0.001(4) 0.013(5) 0.002(4)
N15 0.047(5) 0.032(4) 0.037(5) -0.001(4) 0.013(4) 0.002(4)
N16 0.046(5) 0.035(4) 0.042(5) 0.014(4) 0.020(4) 0.005(4)
C17 0.048(6) 0.031(5) 0.041(6) 0.014(4) 0.024(5) 0.012(5)
C18 0.067(8) 0.023(5) 0.059(7) 0.002(5) 0.025(6) 0.012(4)
C19 0.053(7) 0.030(5) 0.047(6) 0.009(4) 0.022(5) 0.012(5)
N20 0.085(7) 0.057(5) 0.066(6) 0.032(4) 0.054(5) 0.033(5)
C21 0.136(10) 0.039(6) 0.074(8) 0.024(5) 0.079(8) 0.021(6)
C22 0.051(7) 0.078(7) 0.052(6) -0.010(6) -0.005(5) -0.003(6)
C23 0.087(9) 0.043(6) 0.144(11) -0.025(7) 0.062(8) 0.000(6)
C24 0.096(11) 0.187(13) 0.166(12) -0.066(11) 0.071(10) -0.006(10)
C25 0.052(9) 0.105(8) 0.192(13) -0.084(9) 0.027(8) -0.020(7)
N26 0.089(7) 0.056(5) 0.074(6) 0.032(5) 0.056(5) 0.037(5)
C27 0.060(7) 0.032(5) 0.039(6) 0.000(5) 0.032(5) 0.005(5)
N28 0.050(5) 0.035(4) 0.036(5) -0.001(4) 0.024(4) 0.003(4)
N29 0.036(5) 0.028(4) 0.044(5) 0.004(3) 0.017(4) 0.011(4)
C30 0.031(6) 0.036(5) 0.027(5) -0.003(4) 0.010(4) -0.001(4)
C31 0.038(6) 0.028(5) 0.032(5) 0.004(4) 0.005(5) 0.006(4)
C32 0.035(6) 0.036(5) 0.034(6) 0.013(4) 0.012(5) -0.003(5)
N33 0.040(5) 0.024(4) 0.045(5) 0.000(3) 0.017(4) -0.003(3)
C34 0.038(6) 0.024(5) 0.040(6) 0.000(4) 0.005(5) 0.006(4)
O35 0.046(4) 0.027(3) 0.042(4) 0.005(3) 0.016(3) 0.002(3)
C36 0.024(5) 0.026(4) 0.025(5) 0.003(4) 0.002(4) 0.007(4)
C37 0.053(6) 0.033(5) 0.027(5) -0.009(4) 0.015(5) -0.006(5)
C38 0.041(6) 0.035(5) 0.038(5) -0.005(4) 0.014(5) -0.003(4)
C39 0.028(6) 0.030(4) 0.027(5) 0.000(4) 0.008(4) 0.000(4)
C40 0.045(6) 0.028(5) 0.029(5) 0.000(4) 0.005(5) -0.006(4)
C41 0.036(6) 0.025(4) 0.024(5) 0.000(4) 0.006(4) -0.005(4)
C42 0.027(6) 0.035(5) 0.034(5) 0.000(4) 0.011(4) -0.001(4)
C43 0.055(7) 0.060(6) 0.029(5) 0.000(5) 0.011(5) -0.017(5)
C44 0.047(7) 0.048(5) 0.047(6) -0.005(5) 0.016(5) -0.009(5)
C45 0.041(6) 0.069(6) 0.049(6) 0.011(5) 0.027(5) 0.023(5)

loop_
_atom_type_symbol
_atom_type_description
_atom_type_scat_dispersion_real
_atom_type_scat_dispersion_imag
_atom_type_scat_source
C C 0.0033 0.0016 'International Tables Vol C Tables 4.2.6.8 and 6.1.1.4'
H H 0.0000 0.0000 'International Tables Vol C Tables 4.2.6.8 and 6.1.1.4'
N N 0.0061 0.0033 'International Tables Vol C Tables 4.2.6.8 and 6.1.1.4'
O O 0.0106 0.0060 'International Tables Vol C Tables 4.2.6.8 and 6.1.1.4'

loop_
_geom_angle_atom_site_label_1
_geom_angle_atom_site_label_2
_geom_angle_atom_site_label_3
_geom_angle
C4 C1 H1A 109.5
C4 C1 H1B 109.8
H1A C1 H1B 109.5
C4 C1 H1C 109.2
H1A C1 H1C 109.5
H1B C1 H1C 109.4
C4 C2 H2A 110.3
C4 C2 H2B 108.7
H2A C2 H2B 109.4
C4 C2 H2C 109.5
H2A C2 H2C 109.5
H2B C2 H2C 109.5
C4 C3 H3A 110.6
C4 C3 H3B 109.4
H3A C3 H3B 109.5
C4 C3 H3C 108.4
H3A C3 H3C 109.5
H3B C3 H3C 109.5
C1 C4 C2 107.5(7)
C1 C4 C3 109.4(6)
C2 C4 C3 110.1(6)
C1 C4 C5 112.1(6)
C2 C4 C5 108.4(6)
C3 C4 C5 109.3(7)
C6 C5 C10 118.9(7)
C6 C5 C4 119.1(7)
C10 C5 C4 122.0(8)
C5 C6 C7 120.9(7)
C5 C6 H6 119.6
C7 C6 H6 119.5
C8 C7 C6 120.1(8)
C8 C7 H7 120.1
C6 C7 H7 119.8
C9 C8 C7 119.6(7)
C9 C8 C11 118.1(7)
C7 C8 C11 122.3(8)
C8 C9 C10 121.1(7)
C8 C9 H9 119.8
C10 C9 H9 119.1
C9 C10 C5 119.3(8)
C9 C10 H10 120.4
C5 C10 H10 120.3
O12 C11 N13 123.0(7)
O12 C11 C8 122.6(7)
N13 C11 C8 114.4(7)
C11 N13 C14 126.0(6)
C11 N13 H13 116.8
C14 N13 H13 117.2
N15 C14 C19 123.6(7)
N15 C14 N13 112.7(6)
C19 C14 N13 123.7(8)
C14 N15 N16 119.4(6)
C17 N16 N15 119.3(6)
N20 C17 N16 114.3(7)
N20 C17 C18 124.0(8)
N16 C17 C18 121.7(7)
C19 C18 C17 118.5(8)
C19 C18 H18 120.6
C17 C18 H18 120.9
C18 C19 C14 117.5(8)
C18 C19 H19 121.1
C14 C19 H19 121.4
C17 N20 C21 122.5(7)
C17 N20 H20 119.0
C21 N20 H20 118.5
N20 C21 C25 105.9(10)
N20 C21 C22 111.8(7)
C25 C21 C22 99.9(7)
N20 C21 H21 112.8
C25 C21 H21 112.9
C22 C21 H21 112.6
C23 C22 C21 103.9(7)
C23 C22 H22A 111.4
C21 C22 H22A 111.3
C23 C22 H22B 110.0
C21 C22 H22B 111.3
H22A C22 H22B 108.9
C24 C23 C22 109.8(10)
C24 C23 N26 104.1(12)
C22 C23 N26 112.5(8)
C24 C23 H23 110.6
C22 C23 H23 109.9
N26 C23 H23 109.7
C23 C24 C25 103.7(11)
C23 C24 H24A 109.2
C25 C24 H24A 110.2
C23 C24 H24B 112.8
C25 C24 H24B 111.6
H24A C24 H24B 109.2
C21 C25 C24 99.5(10)
C21 C25 H25A 112.1
C24 C25 H25A 110.8
C21 C25 H25B 111.6
C24 C25 H25B 113.0
H25A C25 H25B 109.6
C27 N26 C23 123.2(8)
C27 N26 H26 118.4
C23 N26 H26 118.5
N28 C27 N26 115.3(8)
N28 C27 C32 121.6(7)
N26 C27 C32 123.2(8)
C27 N28 N29 119.9(6)
C30 N29 N28 119.8(6)
N29 C30 N33 116.1(7)
N29 C30 C31 122.6(7)
N33 C30 C31 121.3(7)
C32 C31 C30 117.8(8)
C32 C31 H31 121.5
C30 C31 H31 120.7
C31 C32 C27 118.4(8)
C31 C32 H32 120.8
C27 C32 H32 120.8
C34 N33 C30 125.1(6)
C34 N33 H33 117.4
C30 N33 H33 117.6
O35 C34 N33 120.2(7)
O35 C34 C36 121.6(7)
N33 C34 C36 118.2(7)
C41 C36 C37 117.3(7)
C41 C36 C34 119.3(7)
C37 C36 C34 123.4(7)
C38 C37 C36 120.2(7)
C38 C37 H37 119.6
C36 C37 H37 120.2
C39 C38 C37 122.4(7)
C39 C38 H38 118.9
C37 C38 H38 118.7
C38 C39 C40 116.9(7)
C38 C39 C42 122.9(7)
C40 C39 C42 120.1(7)
C41 C40 C39 121.2(7)
C41 C40 H40 119.2
C39 C40 H40 119.6
C40 C41 C36 122.0(7)
C40 C41 H41 118.2
C36 C41 H41 119.7
C43 C42 C44 108.5(6)
C43 C42 C45 109.6(7)
C44 C42 C45 109.7(7)
C43 C42 C39 110.0(7)
C44 C42 C39 111.4(6)
C45 C42 C39 107.6(6)
C42 C43 H43A 110.1
C42 C43 H43B 109.0
H43A C43 H43B 109.5
C42 C43 H43C 109.2
H43A C43 H43C 109.5
H43B C43 H43C 109.5
C42 C44 H44A 109.5
C42 C44 H44B 109.3
H44A C44 H44B 109.5
C42 C44 H44C 109.6
H44A C44 H44C 109.4
H44B C44 H44C 109.5
C42 C45 H45A 109.8
C42 C45 H45B 109.5
H45A C45 H45B 109.5
C42 C45 H45C 109.1
H45A C45 H45C 109.5
H45B C45 H45C 109.5

loop_
_geom_bond_atom_site_label_1
_geom_bond_atom_site_label_2
_geom_bond_distance
C1 C4 1.526(10)
C1 H1A 0.9598
C1 H1B 0.9594
C1 H1C 0.9599
C2 C4 1.534(9)
C2 H2A 0.9600
C2 H2B 0.9594
C2 H2C 0.9598
C3 C4 1.540(10)
C3 H3A 0.9599
C3 H3B 0.9597
C3 H3C 0.9598
C4 C5 1.541(10)
C5 C6 1.367(10)
C5 C10 1.418(10)
C6 C7 1.408(10)
C6 H6 0.9598
C7 C8 1.379(10)
C7 H7 0.9600
C8 C9 1.371(10)
C8 C11 1.495(10)
C9 C10 1.398(10)
C9 H9 0.9598
C10 H10 0.9598
C11 O12 1.218(8)
C11 N13 1.379(9)
N13 C14 1.413(9)
N13 H13 0.9000
C14 N15 1.304(9)
C14 C19 1.396(10)
N15 N16 1.361(8)
N16 C17 1.357(9)
C17 N20 1.337(10)
C17 C18 1.380(10)
C18 C19 1.362(11)
C18 H18 0.9599
C19 H19 0.9597
N20 C21 1.511(11)
N20 H20 0.9000
C21 C25 1.523(14)
C21 C22 1.548(12)
C21 H21 0.9597
C22 C23 1.487(12)
C22 H22A 0.9598
C22 H22B 0.9592
C23 C24 1.352(14)
C23 N26 1.583(13)
C23 H23 0.9597
C24 C25 1.529(15)
C24 H24A 0.9596
C24 H24B 0.9593
C25 H25A 0.9596
C25 H25B 0.9600
N26 C27 1.346(10)
N26 H26 0.9000
C27 N28 1.344(9)
C27 C32 1.399(10)
N28 N29 1.348(8)
N29 C30 1.310(9)
C30 N33 1.412(9)
C30 C31 1.415(10)
C31 C32 1.344(10)
C31 H31 0.9599
C32 H32 0.9596
N33 C34 1.364(9)
N33 H33 0.9000
C34 O35 1.234(8)
C34 C36 1.458(10)
C36 C41 1.390(9)
C36 C37 1.397(10)
C37 C38 1.389(10)
C37 H37 0.9596
C38 C39 1.379(9)
C38 H38 0.9599
C39 C40 1.398(10)
C39 C42 1.566(10)
C40 C41 1.368(10)
C40 H40 0.9597
C41 H41 0.9598
C42 C43 1.517(10)
C42 C44 1.517(9)
C42 C45 1.533(10)
C43 H43A 0.9597
C43 H43B 0.9599
C43 H43C 0.9598
C44 H44A 0.9599
C44 H44B 0.9598
C44 H44C 0.9594
C45 H45A 0.9594
C45 H45B 0.9599
C45 H45C 0.9598

loop_
_geom_hbond_atom_site_label_D
_geom_hbond_atom_site_label_H
_geom_hbond_atom_site_label_A
_geom_hbond_distance_DH
_geom_hbond_distance_HA
_geom_hbond_distance_DA
_geom_hbond_angle_DHA
_geom_hbond_site_symmetry_A
N20 H20 N29 0.90 2.26 3.058(9) 148.2 3_676
N26 H26 N28 0.90 2.35 3.198(9) 157.8 3_676
N33 H33 N16 0.90 2.37 3.119(8) 140.4 3_676

loop_
_geom_torsion_atom_site_label_1
_geom_torsion_atom_site_label_2
_geom_torsion_atom_site_label_3
_geom_torsion_atom_site_label_4
_geom_torsion
C1 C4 C5 C6 176.2(7)
C2 C4 C5 C6 57.8(10)
C3 C4 C5 C6 -62.3(9)
C1 C4 C5 C10 -3.1(10)
C2 C4 C5 C10 -121.6(7)
C3 C4 C5 C10 118.3(8)
C10 C5 C6 C7 1.8(12)
C4 C5 C6 C7 -177.6(7)
C5 C6 C7 C8 -0.6(12)
C6 C7 C8 C9 -2.2(12)
C6 C7 C8 C11 177.8(8)
C7 C8 C9 C10 3.8(12)
C11 C8 C9 C10 -176.3(7)
C8 C9 C10 C5 -2.6(12)
C6 C5 C10 C9 -0.2(11)
C4 C5 C10 C9 179.1(7)
C9 C8 C11 O12 -36.8(13)
C7 C8 C11 O12 143.1(8)
C9 C8 C11 N13 141.1(7)
C7 C8 C11 N13 -39.0(12)
O12 C11 N13 C14 4.8(14)
C8 C11 N13 C14 -173.0(8)
C11 N13 C14 N15 156.6(8)
C11 N13 C14 C19 -26.1(14)
C19 C14 N15 N16 1.7(13)
N13 C14 N15 N16 179.0(7)
C14 N15 N16 C17 -1.4(12)
N15 N16 C17 N20 179.0(8)
N15 N16 C17 C18 0.9(13)
N20 C17 C18 C19 -178.4(10)
N16 C17 C18 C19 -0.5(15)
C17 C18 C19 C14 0.7(14)
N15 C14 C19 C18 -1.4(14)
N13 C14 C19 C18 -178.3(9)
N16 C17 N20 C21 158.7(9)
C18 C17 N20 C21 -23.2(16)
C17 N20 C21 C25 130.0(10)
C17 N20 C21 C22 -122.2(10)
N20 C21 C22 C23 -138.0(9)
C25 C21 C22 C23 -26.3(11)
C21 C22 C23 C24 -2.8(15)
C21 C22 C23 N26 112.7(10)
C22 C23 C24 C25 31.1(16)
N26 C23 C24 C25 -89.6(12)
N20 C21 C25 C24 159.2(9)
C22 C21 C25 C24 43.0(11)
C23 C24 C25 C21 -47.2(15)
C24 C23 N26 C27 -89.2(13)
C22 C23 N26 C27 151.9(9)
C23 N26 C27 N28 -166.5(8)
C23 N26 C27 C32 13.4(15)
N26 C27 N28 N29 -179.0(8)
C32 C27 N28 N29 1.0(13)
C27 N28 N29 C30 -2.0(12)
N28 N29 C30 N33 -177.0(7)
N28 N29 C30 C31 1.3(12)
N29 C30 C31 C32 0.6(12)
N33 C30 C31 C32 178.7(8)
C30 C31 C32 C27 -1.6(12)
N28 C27 C32 C31 0.9(13)
N26 C27 C32 C31 -179.1(9)
N29 C30 N33 C34 -148.2(8)
C31 C30 N33 C34 33.6(13)
C30 N33 C34 O35 3.8(13)
C30 N33 C34 C36 -175.0(8)
O35 C34 C36 C41 28.6(13)
N33 C34 C36 C41 -152.5(7)
O35 C34 C36 C37 -149.6(8)
N33 C34 C36 C37 29.3(12)
C41 C36 C37 C38 0.3(12)
C34 C36 C37 C38 178.5(8)
C36 C37 C38 C39 0.4(14)
C37 C38 C39 C40 -0.2(13)
C37 C38 C39 C42 -176.9(8)
C38 C39 C40 C41 -0.6(12)
C42 C39 C40 C41 176.2(8)
C39 C40 C41 C36 1.3(13)
C37 C36 C41 C40 -1.1(12)
C34 C36 C41 C40 -179.4(7)
C38 C39 C42 C43 -144.3(8)
C40 C39 C42 C43 39.1(10)
C38 C39 C42 C44 -23.9(11)
C40 C39 C42 C44 159.5(7)
C38 C39 C42 C45 96.3(9)
C40 C39 C42 C45 -80.3(9)
